data_7221261
loop_
_publ_author_name
'Welk, E.'
'Schuster, H.U.'

_publ_section_title
;
 Li Fe6 Ge5 und Li Fe6 Ge4. Zwei Phasen mit enger Strukturbeziehung zu der
 Verbindung Li Fe6 Ge6
;
_journal_name_full
;
Zeitschrift fuer Naturforschung, Teil B. Anorganische Chemie, Organische 
Chemie (2,1947-32,1977)
;
_journal_page_first 749
_journal_page_last 752
_journal_volume 32
_journal_year 1977
_chemical_formula_sum 'Fe6 Ge4 Li'
_chemical_name_systematic 'Li Fe6 Ge4'
_space_group_IT_number 12
_symmetry_space_group_name_Hall '-C 2y'
_symmetry_space_group_name_H-M 'C 1 2/m 1'
_cell_angle_alpha 90
_cell_angle_beta 113.94
_cell_angle_gamma 90
_cell_formula_units_Z 2
_cell_length_a 8.739
_cell_length_b 5.045
_cell_length_c 7.17
_cell_volume 288.918
_citation_journal_id_ASTM ZENBAX
_cod_data_source_file Welk_ZENBAX_1977_155.cif
_cod_data_source_block Fe6Ge4Li1
_cod_original_cell_volume 288.9179
_cod_original_formula_sum 'Fe6 Ge4 Li1'
_cod_database_code 7221261

loop_
_symmetry_equiv_pos_as_xyz
x,y,z
-x,y,-z
-x,-y,-z
x,-y,z
x+1/2,y+1/2,z
-x+1/2,y+1/2,-z
-x+1/2,-y+1/2,-z
x+1/2,-y+1/2,z

loop_
_atom_site_label
_atom_site_type_symbol
_atom_site_fract_x
_atom_site_fract_y
_atom_site_fract_z
_atom_site_occupancy
_atom_site_U_iso_or_equiv
Ge2 Ge 0.333 0 0.5 1 0.0
Ge1 Ge 0.126 0 0.122 1 0.0
Fe1 Fe 0.401 0 0.809 1 0.0
Li1 Li 0 0 0.5 1 0.0
Fe2 Fe 0.355 0.25 0.19 1 0.0
